data_7245668
loop_
_publ_author_name
'Ruan, Mingming'
'Li, Anqi'
'Wen, Yaping'
'Zhou, Lian'
'Zhang, Jun'
'Xuan, Xiaopeng'

_publ_section_title
;
 Adenine-based bio-MOFs with high water and acid--base stability for
 ammonia capture
;
_journal_name_full CrystEngComm
_journal_paper_doi 10.1039/D2CE01092E
_journal_year 2022
_chemical_formula_moiety 'C11 H9 N7 O2 Zn, C4 H9 N O'
_chemical_formula_sum 'C15 H18 N8 O3 Zn'
_chemical_formula_weight 423.74
_space_group_crystal_system orthorhombic
_space_group_IT_number 33
_space_group_name_Hall 'P 2c -2n'
_space_group_name_H-M_alt 'P n a 21'
_atom_sites_solution_hydrogens mixed
_audit_creation_date 2022-09-01
_audit_creation_method
;
Olex2 1.2-beta
(compiled 2018.05.29 svn.r3508 for OlexSys, GUI svn.r5506)
;
_audit_update_record
;
2022-09-07 deposited with the CCDC.	2022-09-21 downloaded from the CCDC.
;
_cell_angle_alpha 90
_cell_angle_beta 90
_cell_angle_gamma 90
_cell_formula_units_Z 4
_cell_length_a 18.0312(5)
_cell_length_b 11.2975(5)
_cell_length_c 8.6680(3)
_cell_measurement_reflns_used 2671
_cell_measurement_temperature 170.00(10)
_cell_measurement_theta_max 71.1990
_cell_measurement_theta_min 4.6080
_cell_volume 1765.74(11)
_computing_cell_refinement 'CrysAlisPro 1.171.40.53 (Rigaku OD, 2019)'
_computing_data_collection 'CrysAlisPro 1.171.40.53 (Rigaku OD, 2019)'
_computing_data_reduction 'CrysAlisPro 1.171.40.53 (Rigaku OD, 2019)'
_computing_molecular_graphics 'Olex2 (Dolomanov et al., 2009)'
_computing_publication_material 'Olex2 (Dolomanov et al., 2009)'
_computing_structure_refinement 'ShelXL (Sheldrick, 2015)'
_computing_structure_solution 'ShelXT (Sheldrick, 2015)'
_diffrn_ambient_environment N~2~
_diffrn_ambient_temperature 170.00(10)
_diffrn_detector 'CCD plate'
_diffrn_detector_area_resol_mean 8.0521
_diffrn_detector_type EosS2
_diffrn_measured_fraction_theta_full 0.997
_diffrn_measured_fraction_theta_max 0.975
_diffrn_measurement_details
;
List of Runs (angles in degrees, time in seconds):

  # Type    Start    End  Width  t~exp~   \w     \q     \k     \f   Frames
#--------------------------------------------------------------------------
  1  \w     27.00  53.00   1.00    1.00    --   35.62-115.00 117.00   26
  2  \w    -27.00   6.00   1.00    1.00    --   35.62 -17.00 -61.00   33
  3  \w     80.00 158.00   1.00    1.41    --  107.12  17.00 107.00   78
  4  \w    116.00 143.00   1.00    1.41    --  107.12 117.00 -62.00   27
  5  \w     42.00  81.00   1.00    1.41    --  107.12-115.00 117.00   39
  6  \w   -101.00 -22.00   1.00    1.00    --  -35.62 -57.00  30.00   79
  7  \w     47.00  76.00   1.00    1.00    --   35.62-117.00-149.00   29
  8  \w     60.00 105.00   1.00    1.00    --   35.62 178.00-120.00   45
  9  \w    103.00 129.00   1.00    1.41    --  107.12 111.00 120.00   26
 10  \w    107.00 174.00   1.00    1.41    --  107.12  61.00   0.00   67
 11  \w     39.00 105.00   1.00    1.41    --  107.12 -95.00-150.00   66
 12  \w     57.00 123.00   1.00    1.41    --  107.12 -45.00-150.00   66
;
_diffrn_measurement_device 'four-circle diffractometer'
_diffrn_measurement_device_type 'SuperNova, Dual, Cu at home/near, EosS2'
_diffrn_measurement_method '\w scans'
_diffrn_orient_matrix_type 'CrysAlisPro convention (1999,Acta A55,543-557)'
_diffrn_orient_matrix_UB_11 0.0218319000
_diffrn_orient_matrix_UB_12 -0.1289020000
_diffrn_orient_matrix_UB_13 -0.0357796000
_diffrn_orient_matrix_UB_21 0.0816421000
_diffrn_orient_matrix_UB_22 0.0382058000
_diffrn_orient_matrix_UB_23 -0.0173565000
_diffrn_orient_matrix_UB_31 0.0126893000
_diffrn_orient_matrix_UB_32 -0.0229035000
_diffrn_orient_matrix_UB_33 0.1731585000
_diffrn_radiation_monochromator mirror
_diffrn_radiation_probe x-ray
_diffrn_radiation_type CuK\a
_diffrn_radiation_wavelength 1.54184
_diffrn_reflns_av_R_equivalents 0.0251
_diffrn_reflns_av_unetI/netI 0.0317
_diffrn_reflns_Laue_measured_fraction_full 0.997
_diffrn_reflns_Laue_measured_fraction_max 0.975
_diffrn_reflns_limit_h_max 21
_diffrn_reflns_limit_h_min -22
_diffrn_reflns_limit_k_max 13
_diffrn_reflns_limit_k_min -13
_diffrn_reflns_limit_l_max 10
_diffrn_reflns_limit_l_min -5
_diffrn_reflns_number 4578
_diffrn_reflns_point_group_measured_fraction_full 0.698
_diffrn_reflns_point_group_measured_fraction_max 0.676
_diffrn_reflns_theta_full 67.684
_diffrn_reflns_theta_max 71.529
_diffrn_reflns_theta_min 4.619
_diffrn_source 'micro-focus sealed X-ray tube'
_diffrn_source_type 'SuperNova (Cu) X-ray Source'
_exptl_absorpt_coefficient_mu 2.253
_exptl_absorpt_correction_T_max 1.00000
_exptl_absorpt_correction_T_min 0.70809
_exptl_absorpt_correction_type multi-scan
_exptl_absorpt_process_details
;
CrysAlisPro 1.171.40.53 (Rigaku Oxford Diffraction, 2019)
Empirical absorption correction using spherical harmonics,
 implemented in SCALE3 ABSPACK scaling algorithm.
;
_exptl_crystal_colour yellow
_exptl_crystal_density_diffrn 1.594
_exptl_crystal_description block
_exptl_crystal_F_000 872
_exptl_crystal_size_max 0.19
_exptl_crystal_size_mid 0.16
_exptl_crystal_size_min 0.15
_refine_diff_density_max 0.635
_refine_diff_density_min -0.605
_refine_diff_density_rms 0.074
_refine_ls_abs_structure_details
;
 Classical Flack method preferred over Parsons because s.u. lower.
;
_refine_ls_abs_structure_Flack 0.07(6)
_refine_ls_extinction_method none
_refine_ls_goodness_of_fit_ref 1.121
_refine_ls_hydrogen_treatment constr
_refine_ls_matrix_type full
_refine_ls_number_parameters 248
_refine_ls_number_reflns 2338
_refine_ls_number_restraints 1
_refine_ls_restrained_S_all 1.121
_refine_ls_R_factor_all 0.0393
_refine_ls_R_factor_gt 0.0381
_refine_ls_shift/su_max 0.001
_refine_ls_shift/su_mean 0.000
_refine_ls_structure_factor_coef Fsqd
_refine_ls_weighting_details 'w=1/[\s^2^(Fo^2^)+(0.0617P)^2^+2.0838P] where P=(Fo^2^+2Fc^2^)/3'
_refine_ls_weighting_scheme calc
_refine_ls_wR_factor_gt 0.1110
_refine_ls_wR_factor_ref 0.1132
_reflns_Friedel_coverage 0.296
_reflns_Friedel_fraction_full 0.352
_reflns_Friedel_fraction_max 0.332
_reflns_number_gt 2271
_reflns_number_total 2338
_reflns_threshold_expression 'I > 2\s(I)'
_cod_data_source_file d2ce01092e2.cif
_cod_data_source_block laq-1-20210420
_cod_database_code 7245668
_shelx_shelxl_version_number 2018/3
_chemical_oxdiff_formula 'Zn1 C1 O1 N1'
_shelx_space_group_comment
;
The symmetry employed for this shelxl refinement is uniquely defined
by the following loop, which should always be used as a source of
symmetry information in preference to the above space-group names.
They are only intended as comments.
;
_diffrn_oxdiff_digest_frames
;
01d2171d27f62fc9914e40beb8e95d0e4f000287742
;
_reflns_odcompleteness_completeness 99.51
_reflns_odcompleteness_iscentric 1
_reflns_odcompleteness_theta 66.97
_olex2_refinement_description
;
1. Fixed Uiso
 At 1.2 times of:
  All C(H) groups, All N(H,H) groups
 At 1.5 times of:
  All C(H,H,H) groups
2.a Rotating group:
 N2(H2A,H2B)
2.b Aromatic/amide H refined with riding coordinates:
 C2(H2), C5(H5), C8(H8), C9(H9), C10(H10)
2.c X=CH2 refined with riding coordinates:
 N6(H6A,H6B)
2.d Idealised Me refined as rotating group:
 C12(H12A,H12B,H12C), C14(H14A,H14B,H14C), C15(H15A,H15B,H15C)
;
_olex2_submission_special_instructions 'No special instructions were received'
_oxdiff_exptl_absorpt_empirical_details
;
Empirical correction (ABSPACK) includes:
- Absorption correction using spherical harmonics
- Frame scaling
;
_oxdiff_exptl_absorpt_empirical_full_max 1.576
_oxdiff_exptl_absorpt_empirical_full_min 0.594

loop_
_space_group_symop_operation_xyz
'x, y, z'
'-x, -y, z+1/2'
'x+1/2, -y+1/2, z'
'-x+1/2, y+1/2, z+1/2'

loop_
_atom_site_label
_atom_site_type_symbol
_atom_site_fract_x
_atom_site_fract_y
_atom_site_fract_z
_atom_site_U_iso_or_equiv
_atom_site_adp_type
_atom_site_occupancy
_atom_site_site_symmetry_order
_atom_site_calc_flag
_atom_site_refinement_flags_posn
_atom_site_refinement_flags_adp
_atom_site_refinement_flags_occupancy
_atom_site_disorder_assembly
_atom_site_disorder_group
Zn1 Zn 0.60684(3) 0.47397(5) 1.01321(11) 0.0181(2) Uani 1 1 d . . . . .
O1 O 0.6687(2) 0.5918(4) 0.9133(5) 0.0274(9) Uani 1 1 d . . . . .
O2 O 0.6952(2) 0.4621(3) 0.7265(6) 0.0298(10) Uani 1 1 d . . . . .
N1 N 0.3495(3) 0.1983(5) 0.9293(6) 0.0298(11) Uani 1 1 d . . . . .
N2 N 0.7925(3) 0.5340(4) 0.5022(9) 0.0326(12) Uani 1 1 d . . . . .
H2A H 0.748779 0.511679 0.471704 0.039 Uiso 1 1 d GR . . . .
H2B H 0.820078 0.543053 0.421107 0.039 Uiso 1 1 d GR . . . .
N3 N 0.4637(2) 0.2699(4) 1.0402(6) 0.0279(11) Uani 1 1 d . . . . .
N4 N 0.8312(2) 0.8403(4) 0.5915(6) 0.0213(9) Uani 1 1 d . . . . .
N6 N 0.2974(3) 0.2703(5) 0.7063(7) 0.0325(12) Uani 1 1 d . . . . .
H6A H 0.262410 0.219143 0.715957 0.039 Uiso 1 1 calc R . . . .
H6B H 0.297482 0.318264 0.629249 0.039 Uiso 1 1 calc R . . . .
N7 N 0.4326(2) 0.4445(4) 0.7026(6) 0.0216(9) Uani 1 1 d . . . . .
N9 N 0.5194(2) 0.4285(4) 0.8897(6) 0.0229(10) Uani 1 1 d . . . . .
C1 C 0.4648(3) 0.3460(5) 0.9183(7) 0.0203(11) Uani 1 1 d . . . . .
C2 C 0.4965(4) 0.4841(6) 0.7609(9) 0.0223(13) Uani 1 1 d . . . . .
H2 H 0.523164 0.545452 0.715805 0.027 Uiso 1 1 calc R . . . .
C3 C 0.4123(3) 0.3550(5) 0.8042(7) 0.0209(11) Uani 1 1 d . . . . .
C4 C 0.3516(3) 0.2751(5) 0.8104(8) 0.0271(12) Uani 1 1 d . . . . .
C5 C 0.4037(3) 0.2008(5) 1.0338(9) 0.0300(14) Uani 1 1 d . . . . .
H5 H 0.399028 0.146559 1.113859 0.036 Uiso 1 1 calc R . . . .
C6 C 0.7005(3) 0.5621(5) 0.7867(7) 0.0237(11) Uani 1 1 d . . . . .
C7 C 0.7458(3) 0.6575(4) 0.7125(7) 0.0201(10) Uani 1 1 d . . . . .
C8 C 0.7445(3) 0.7707(6) 0.7766(7) 0.0278(12) Uani 1 1 d . . . . .
H8 H 0.715007 0.786065 0.862332 0.033 Uiso 1 1 calc R . . . .
C9 C 0.7867(3) 0.8598(5) 0.7133(8) 0.0264(12) Uani 1 1 d . . . . .
H9 H 0.784471 0.935256 0.755903 0.032 Uiso 1 1 calc R . . . .
C10 C 0.8321(3) 0.7329(4) 0.5267(8) 0.0224(10) Uani 1 1 d . . . . .
H10 H 0.862590 0.720851 0.441572 0.027 Uiso 1 1 calc R . . . .
C11 C 0.7895(3) 0.6376(5) 0.5802(7) 0.0228(11) Uani 1 1 d . . . . .
O3 O 0.9129(3) 0.5681(6) 0.2609(8) 0.0598(17) Uani 1 1 d . . . . .
N5 N 0.9647(4) 0.6661(7) 0.0635(8) 0.0576(18) Uani 1 1 d . . . . .
C12 C 1.0398(4) 0.5212(7) 0.1924(13) 0.055(2) Uani 1 1 d . . . . .
H12A H 1.040150 0.481963 0.290674 0.083 Uiso 1 1 calc GR . . . .
H12B H 1.080982 0.574926 0.186683 0.083 Uiso 1 1 calc GR . . . .
H12C H 1.043818 0.463493 0.111589 0.083 Uiso 1 1 calc GR . . . .
C13 C 0.9676(5) 0.5898(7) 0.1740(10) 0.053(2) Uani 1 1 d . . . . .
C14 C 0.8946(5) 0.7308(11) 0.045(2) 0.094(5) Uani 1 1 d . . . . .
H14A H 0.881280 0.766815 0.141819 0.142 Uiso 1 1 calc GR . . . .
H14B H 0.856292 0.676791 0.014382 0.142 Uiso 1 1 calc GR . . . .
H14C H 0.900406 0.791001 -0.031769 0.142 Uiso 1 1 calc GR . . . .
C15 C 1.0273(5) 0.6939(8) -0.0382(11) 0.061(2) Uani 1 1 d . . . . .
H15A H 1.057414 0.754124 0.008478 0.091 Uiso 1 1 calc GR . . . .
H15B H 1.008885 0.721879 -0.135578 0.091 Uiso 1 1 calc GR . . . .
H15C H 1.056534 0.623994 -0.054288 0.091 Uiso 1 1 calc GR . . . .

loop_
_atom_site_aniso_label
_atom_site_aniso_U_11
_atom_site_aniso_U_22
_atom_site_aniso_U_33
_atom_site_aniso_U_23
_atom_site_aniso_U_13
_atom_site_aniso_U_12
Zn1 0.0160(3) 0.0231(3) 0.0151(3) 0.0011(4) 0.0007(4) 0.0001(2)
O1 0.0293(19) 0.029(2) 0.024(2) 0.0027(18) 0.0110(17) -0.0058(16)
O2 0.031(2) 0.030(2) 0.028(2) -0.0038(19) 0.0054(19) -0.0065(16)
N1 0.031(2) 0.029(2) 0.029(3) 0.001(2) 0.004(2) -0.0076(19)
N2 0.036(2) 0.034(2) 0.028(3) -0.011(3) 0.010(3) -0.0060(19)
N3 0.029(2) 0.035(2) 0.019(3) 0.006(2) 0.000(2) 0.0011(18)
N4 0.0220(19) 0.022(2) 0.019(2) 0.0015(19) 0.0001(19) -0.0017(16)
N6 0.030(2) 0.042(3) 0.026(3) 0.004(3) -0.004(2) -0.012(2)
N7 0.025(2) 0.021(2) 0.019(2) 0.0039(19) -0.0026(19) -0.0011(17)
N9 0.021(2) 0.028(2) 0.019(2) 0.002(2) -0.0025(19) -0.0015(18)
C1 0.020(2) 0.022(2) 0.019(3) 0.001(2) 0.001(2) 0.0028(19)
C2 0.019(2) 0.028(4) 0.020(3) 0.001(2) -0.004(2) -0.004(2)
C3 0.020(2) 0.025(3) 0.017(3) -0.003(2) 0.004(2) -0.001(2)
C4 0.021(2) 0.033(3) 0.027(3) -0.005(3) 0.001(2) 0.000(2)
C5 0.030(3) 0.034(3) 0.026(4) 0.006(3) 0.001(3) 0.000(2)
C6 0.019(2) 0.031(3) 0.021(3) 0.000(3) -0.001(2) -0.003(2)
C7 0.020(2) 0.019(2) 0.021(3) 0.000(2) 0.000(2) -0.0022(18)
C8 0.027(3) 0.039(3) 0.017(3) -0.005(3) 0.009(2) -0.001(2)
C9 0.030(3) 0.022(3) 0.027(3) -0.001(3) 0.006(3) -0.006(2)
C10 0.0197(19) 0.026(2) 0.021(3) 0.000(3) 0.005(3) 0.0003(17)
C11 0.022(2) 0.023(2) 0.023(3) -0.006(2) -0.002(2) 0.0001(19)
O3 0.054(3) 0.065(4) 0.060(4) -0.017(3) 0.033(3) -0.006(3)
N5 0.063(4) 0.063(4) 0.046(4) -0.011(3) 0.002(3) 0.002(3)
C12 0.047(4) 0.055(5) 0.064(6) 0.005(4) 0.001(4) -0.009(3)
C13 0.080(6) 0.041(4) 0.039(4) -0.010(4) 0.008(4) -0.015(4)
C14 0.074(6) 0.111(9) 0.098(12) -0.017(9) -0.012(7) 0.040(6)
C15 0.073(5) 0.058(5) 0.051(5) -0.016(4) 0.016(4) -0.024(4)

loop_
_atom_type_symbol
_atom_type_description
_atom_type_scat_dispersion_real
_atom_type_scat_dispersion_imag
_atom_type_scat_source
C C 0.0181 0.0091 'International Tables Vol C Tables 4.2.6.8 and 6.1.1.4'
H H 0.0000 0.0000 'International Tables Vol C Tables 4.2.6.8 and 6.1.1.4'
N N 0.0311 0.0180 'International Tables Vol C Tables 4.2.6.8 and 6.1.1.4'
O O 0.0492 0.0322 'International Tables Vol C Tables 4.2.6.8 and 6.1.1.4'
Zn Zn -1.5491 0.6778 'International Tables Vol C Tables 4.2.6.8 and 6.1.1.4'

loop_
_geom_angle_atom_site_label_1
_geom_angle_atom_site_label_2
_geom_angle_atom_site_label_3
_geom_angle
_geom_angle_site_symmetry_1
_geom_angle_site_symmetry_3
_geom_angle_publ_flag
O1 Zn1 N4 110.43(17) . 4_645 ?
O1 Zn1 N7 104.68(18) . 2_665 ?
O1 Zn1 N9 113.3(2) . . ?
N4 Zn1 N7 105.5(2) 4_645 2_665 ?
N9 Zn1 N4 115.8(2) . 4_645 ?
N9 Zn1 N7 106.19(19) . 2_665 ?
C6 O1 Zn1 117.3(4) . . ?
C5 N1 C4 119.0(5) . . ?
C5 N3 C1 110.4(5) . . ?
C9 N4 Zn1 118.5(4) . 4_654 ?
C10 N4 Zn1 122.4(4) . 4_654 ?
C10 N4 C9 119.1(5) . . ?
C2 N7 Zn1 117.4(4) . 2_664 ?
C2 N7 C3 103.4(5) . . ?
C3 N7 Zn1 139.1(4) . 2_664 ?
C1 N9 Zn1 130.4(4) . . ?
C2 N9 Zn1 125.0(4) . . ?
C2 N9 C1 104.2(5) . . ?
N3 C1 N9 125.2(5) . . ?
N3 C1 C3 126.5(5) . . ?
C3 C1 N9 108.2(5) . . ?
N7 C2 N9 115.0(6) . . ?
N7 C3 C4 133.6(5) . . ?
C1 C3 N7 109.1(5) . . ?
C1 C3 C4 117.3(5) . . ?
N1 C4 C3 117.4(5) . . ?
N6 C4 N1 118.1(5) . . ?
N6 C4 C3 124.5(6) . . ?
N1 C5 N3 129.4(6) . . ?
O1 C6 C7 115.0(5) . . ?
O2 C6 O1 124.1(5) . . ?
O2 C6 C7 120.9(5) . . ?
C8 C7 C6 118.7(5) . . ?
C8 C7 C11 118.7(5) . . ?
C11 C7 C6 122.7(5) . . ?
C9 C8 C7 120.2(5) . . ?
N4 C9 C8 121.6(5) . . ?
N4 C10 C11 123.5(5) . . ?
N2 C11 C7 124.5(5) . . ?
N2 C11 C10 118.5(5) . . ?
C10 C11 C7 116.9(5) . . ?
C13 N5 C14 116.6(9) . . ?
C13 N5 C15 124.0(8) . . ?
C15 N5 C14 119.4(9) . . ?
O3 C13 N5 122.7(9) . . ?
O3 C13 C12 120.3(8) . . ?
N5 C13 C12 116.9(8) . . ?

loop_
_geom_bond_atom_site_label_1
_geom_bond_atom_site_label_2
_geom_bond_distance
_geom_bond_site_symmetry_2
_geom_bond_publ_flag
Zn1 O1 1.940(4) . ?
Zn1 N4 1.997(4) 4_645 ?
Zn1 N7 2.013(5) 2_665 ?
Zn1 N9 1.974(5) . ?
O1 C6 1.283(7) . ?
O2 C6 1.248(7) . ?
N1 C4 1.348(9) . ?
N1 C5 1.332(9) . ?
N2 C11 1.353(7) . ?
N3 C1 1.363(7) . ?
N3 C5 1.335(7) . ?
N4 C9 1.344(8) . ?
N4 C10 1.337(7) . ?
N6 C4 1.331(8) . ?
N7 C2 1.334(8) . ?
N7 C3 1.391(7) . ?
N9 C1 1.378(7) . ?
N9 C2 1.345(9) . ?
C1 C3 1.372(8) . ?
C3 C4 1.420(7) . ?
C6 C7 1.497(7) . ?
C7 C8 1.395(8) . ?
C7 C11 1.410(8) . ?
C8 C9 1.376(8) . ?
C10 C11 1.402(7) . ?
O3 C13 1.265(10) . ?
N5 C13 1.289(11) . ?
N5 C14 1.469(11) . ?
N5 C15 1.466(11) . ?
C12 C13 1.524(11) . ?

loop_
_geom_hbond_atom_site_label_D
_geom_hbond_atom_site_label_H
_geom_hbond_atom_site_label_A
_geom_hbond_distance_DH
_geom_hbond_distance_HA
_geom_hbond_distance_DA
_geom_hbond_angle_DHA
_geom_hbond_site_symmetry_A
_geom_hbond_publ_flag
N2 H2B O3 0.87 2.19 3.040(8) 165.1 . yes
N6 H6A O2 0.86 2.38 3.213(6) 162.7 3_455 yes
N6 H6B O1 0.86 2.22 3.041(7) 160.9 2_664 yes
C2 H2 N3 0.93 2.59 3.449(9) 153.3 2_664 yes
C2 H2 N9 0.93 2.94 3.378(9) 110.1 2_664 yes
C8 H8 O1 0.93 2.39 2.713(7) 100.2 . yes
C9 H9 N2 0.93 2.78 3.490(9) 134.0 4_655 yes
C9 H9 N7 0.93 3.03 3.438(7) 108.1 3_565 yes
C10 H10 O3 0.93 2.50 3.301(8) 144.3 . yes
C12 H12B N1 0.96 2.82 3.493(11) 128.2 4_654 yes
C14 H14A O2 0.96 2.70 3.452(13) 135.2 4_654 yes

loop_
_geom_torsion_atom_site_label_1
_geom_torsion_atom_site_label_2
_geom_torsion_atom_site_label_3
_geom_torsion_atom_site_label_4
_geom_torsion
_geom_torsion_site_symmetry_1
_geom_torsion_site_symmetry_2
_geom_torsion_site_symmetry_3
_geom_torsion_site_symmetry_4
_geom_torsion_publ_flag
Zn1 O1 C6 O2 -1.4(7) . . . . ?
Zn1 O1 C6 C7 178.4(4) . . . . ?
Zn1 N4 C9 C8 -177.7(4) 4_654 . . . ?
Zn1 N4 C10 C11 179.6(4) 4_654 . . . ?
Zn1 N7 C2 N9 178.4(4) 2_664 . . . ?
Zn1 N7 C3 C1 -177.2(4) 2_664 . . . ?
Zn1 N7 C3 C4 3.7(10) 2_664 . . . ?
Zn1 N9 C1 N3 -5.0(8) . . . . ?
Zn1 N9 C1 C3 174.5(4) . . . . ?
Zn1 N9 C2 N7 -174.8(4) . . . . ?
O1 C6 C7 C8 -5.7(8) . . . . ?
O1 C6 C7 C11 174.6(5) . . . . ?
O2 C6 C7 C8 174.2(5) . . . . ?
O2 C6 C7 C11 -5.5(9) . . . . ?
N3 C1 C3 N7 178.8(5) . . . . ?
N3 C1 C3 C4 -1.9(9) . . . . ?
N4 C10 C11 N2 177.5(5) . . . . ?
N4 C10 C11 C7 -2.2(8) . . . . ?
N7 C3 C4 N1 -179.7(6) . . . . ?
N7 C3 C4 N6 1.1(10) . . . . ?
N9 C1 C3 N7 -0.7(6) . . . . ?
N9 C1 C3 C4 178.6(5) . . . . ?
C1 N3 C5 N1 0.2(9) . . . . ?
C1 N9 C2 N7 -0.6(7) . . . . ?
C1 C3 C4 N1 1.3(8) . . . . ?
C1 C3 C4 N6 -178.0(6) . . . . ?
C2 N7 C3 C1 0.3(6) . . . . ?
C2 N7 C3 C4 -178.8(6) . . . . ?
C2 N9 C1 N3 -178.7(6) . . . . ?
C2 N9 C1 C3 0.8(6) . . . . ?
C3 N7 C2 N9 0.2(7) . . . . ?
C4 N1 C5 N3 -0.7(10) . . . . ?
C5 N1 C4 N6 179.2(6) . . . . ?
C5 N1 C4 C3 -0.1(8) . . . . ?
C5 N3 C1 N9 -179.4(5) . . . . ?
C5 N3 C1 C3 1.1(8) . . . . ?
C6 C7 C8 C9 178.6(5) . . . . ?
C6 C7 C11 N2 3.4(9) . . . . ?
C6 C7 C11 C10 -176.9(5) . . . . ?
C7 C8 C9 N4 -1.4(9) . . . . ?
C8 C7 C11 N2 -176.3(6) . . . . ?
C8 C7 C11 C10 3.3(8) . . . . ?
C9 N4 C10 C11 -0.8(8) . . . . ?
C10 N4 C9 C8 2.7(8) . . . . ?
C11 C7 C8 C9 -1.7(9) . . . . ?
C14 N5 C13 O3 1.9(13) . . . . ?
C14 N5 C13 C12 179.3(8) . . . . ?
C15 N5 C13 O3 179.5(7) . . . . ?
C15 N5 C13 C12 -3.2(11) . . . . ?
